data_4127297
loop_
_publ_author_name
'Rauch, Michael'
'Strater, Zack'
'Parkin, Gerard'

_publ_section_title
;
 Selective Conversion of Carbon Dioxide to Formaldehyde via a
 Bis(silyl)acetal: Incorporation of Isotopically Labeled C<sub>1</sub>
 Moieties Derived from Carbon Dioxide into Organic Molecules.
;
_journal_name_full 'Journal of the American Chemical Society'
_journal_paper_doi 10.1021/jacs.9b08342
_journal_year 2019
_chemical_formula_sum 'C37 H32 O2 Si2'
_chemical_formula_weight 564.80
_space_group_crystal_system monoclinic
_space_group_IT_number 14
_space_group_name_Hall '-P 2ybc'
_space_group_name_H-M_alt 'P 1 21/c 1'
_symmetry_space_group_name_Hall '-P 2ybc'
_symmetry_space_group_name_H-M 'P 1 21/c 1'
_atom_sites_solution_hydrogens mixed
_audit_creation_method SHELXL-2014/7
_cell_angle_alpha 90
_cell_angle_beta 91.3622(11)
_cell_angle_gamma 90
_cell_formula_units_Z 4
_cell_length_a 20.2043(14)
_cell_length_b 9.6506(7)
_cell_length_c 15.8482(11)
_cell_measurement_reflns_used 9898
_cell_measurement_temperature 190(2)
_cell_measurement_theta_max 28.66
_cell_measurement_theta_min 2.34
_cell_volume 3089.3(4)
_computing_cell_refinement 'Bruker SAINT'
_computing_data_collection 'Bruker APEX2'
_computing_data_reduction 'Bruker SAINT'
_computing_molecular_graphics 'Bruker SHELXTL'
_computing_publication_material 'Bruker SHELXTL'
_computing_structure_refinement 'SHELXL-2014/7 (Sheldrick, 2014)'
_computing_structure_solution 'SHELXS-97 (Sheldrick 2008)'
_diffrn_ambient_temperature 190(2)
_diffrn_measured_fraction_theta_full 1.000
_diffrn_measured_fraction_theta_max 0.997
_diffrn_measurement_device_type 'Bruker APEX-II CCD'
_diffrn_measurement_method '\f and \w scans'
_diffrn_radiation_type MoK\a
_diffrn_radiation_wavelength 0.71073
_diffrn_reflns_av_R_equivalents 0.0926
_diffrn_reflns_av_unetI/netI 0.0634
_diffrn_reflns_Laue_measured_fraction_full 1.000
_diffrn_reflns_Laue_measured_fraction_max 0.997
_diffrn_reflns_limit_h_max 27
_diffrn_reflns_limit_h_min -27
_diffrn_reflns_limit_k_max 13
_diffrn_reflns_limit_k_min -13
_diffrn_reflns_limit_l_max 21
_diffrn_reflns_limit_l_min -21
_diffrn_reflns_number 43759
_diffrn_reflns_point_group_measured_fraction_full 1.000
_diffrn_reflns_point_group_measured_fraction_max 0.997
_diffrn_reflns_theta_full 25.000
_diffrn_reflns_theta_max 28.782
_diffrn_reflns_theta_min 2.016
_exptl_absorpt_coefficient_mu 0.146
_exptl_absorpt_correction_T_max 0.7457
_exptl_absorpt_correction_T_min 0.6231
_exptl_absorpt_correction_type empirical
_exptl_absorpt_process_details sadabs
_exptl_crystal_colour colorless
_exptl_crystal_density_diffrn 1.214
_exptl_crystal_description plate
_exptl_crystal_F_000 1192
_exptl_crystal_size_max 0.420
_exptl_crystal_size_mid 0.240
_exptl_crystal_size_min 0.030
_refine_diff_density_max 0.584
_refine_diff_density_min -0.330
_refine_diff_density_rms 0.053
_refine_ls_extinction_method none
_refine_ls_goodness_of_fit_ref 1.009
_refine_ls_hydrogen_treatment mixed
_refine_ls_matrix_type full
_refine_ls_number_parameters 378
_refine_ls_number_reflns 8010
_refine_ls_number_restraints 0
_refine_ls_restrained_S_all 1.009
_refine_ls_R_factor_all 0.0890
_refine_ls_R_factor_gt 0.0526
_refine_ls_shift/su_max 0.000
_refine_ls_shift/su_mean 0.000
_refine_ls_structure_factor_coef Fsqd
_refine_ls_weighting_details 'w=1/[\s^2^(Fo^2^)+(0.0601P)^2^+1.2784P] where P=(Fo^2^+2Fc^2^)/3'
_refine_ls_weighting_scheme calc
_refine_ls_wR_factor_gt 0.1242
_refine_ls_wR_factor_ref 0.1451
_reflns_Friedel_coverage 0.000
_reflns_number_gt 5405
_reflns_number_total 8010
_reflns_threshold_expression 'I > 2\s(I)'
_cod_data_source_file ja9b08342_si_002.cif
_cod_data_source_block siacs10
_cod_database_code 4127297
_shelx_shelxl_version_number 2014/7
_shelx_space_group_comment
; 
The symmetry employed for this shelxl refinement is uniquely defined 
by the following loop, which should always be used as a source of 
symmetry information in preference to the above space-group names. 
They are only intended as comments. 
;
_shelx_estimated_absorpt_t_min 0.941
_shelx_estimated_absorpt_t_max 0.996

loop_
_space_group_symop_operation_xyz
'x, y, z'
'-x, y+1/2, -z+1/2'
'-x, -y, -z'
'x, -y-1/2, z-1/2'

loop_
_atom_site_label
_atom_site_type_symbol
_atom_site_fract_x
_atom_site_fract_y
_atom_site_fract_z
_atom_site_U_iso_or_equiv
_atom_site_adp_type
_atom_site_occupancy
_atom_site_site_symmetry_order
_atom_site_calc_flag
_atom_site_refinement_flags_posn
_atom_site_refinement_flags_adp
Si1 Si 0.11156(2) 0.13108(6) 0.39259(3) 0.02879(14) Uani 1 1 d . .
Si2 Si 0.33523(2) 0.31615(6) 0.31415(3) 0.02806(13) Uani 1 1 d . .
O1 O 0.15318(7) 0.20786(18) 0.31783(9) 0.0448(4) Uani 1 1 d . .
O2 O 0.26263(6) 0.25240(16) 0.33853(9) 0.0385(4) Uani 1 1 d . .
C1 C 0.19993(9) 0.3115(2) 0.32242(14) 0.0326(4) Uani 1 1 d . .
C111 C 0.02569(9) 0.1155(2) 0.34799(12) 0.0288(4) Uani 1 1 d . .
C112 C -0.00344(11) 0.2285(2) 0.30653(15) 0.0428(5) Uani 1 1 d . .
H11A H 0.0209 0.3123 0.3020 0.051 Uiso 1 1 calc R U
C113 C -0.06673(12) 0.2215(3) 0.27196(16) 0.0483(6) Uani 1 1 d . .
H11B H -0.0852 0.2996 0.2436 0.058 Uiso 1 1 calc R U
C114 C -0.10289(11) 0.1018(3) 0.27861(15) 0.0445(5) Uani 1 1 d . .
H11C H -0.1465 0.0971 0.2550 0.053 Uiso 1 1 calc R U
C115 C -0.07589(11) -0.0115(2) 0.31965(15) 0.0460(6) Uani 1 1 d . .
H11D H -0.1009 -0.0942 0.3248 0.055 Uiso 1 1 calc R U
C116 C -0.01193(10) -0.0043(2) 0.35355(13) 0.0360(5) Uani 1 1 d . .
H11E H 0.0065 -0.0832 0.3812 0.043 Uiso 1 1 calc R U
C121 C 0.11402(9) 0.24043(19) 0.48941(12) 0.0286(4) Uani 1 1 d . .
C122 C 0.05967(11) 0.3167(2) 0.51541(13) 0.0383(5) Uani 1 1 d . .
H12A H 0.0192 0.3115 0.4837 0.046 Uiso 1 1 calc R U
C123 C 0.06341(14) 0.4001(2) 0.58670(15) 0.0499(6) Uani 1 1 d . .
H12B H 0.0256 0.4502 0.6039 0.060 Uiso 1 1 calc R U
C124 C 0.12207(14) 0.4101(2) 0.63262(14) 0.0489(6) Uani 1 1 d . .
H12C H 0.1250 0.4687 0.6807 0.059 Uiso 1 1 calc R U
C125 C 0.17618(13) 0.3353(2) 0.60862(14) 0.0450(5) Uani 1 1 d . .
H12D H 0.2165 0.3418 0.6405 0.054 Uiso 1 1 calc R U
C126 C 0.17253(10) 0.2506(2) 0.53835(13) 0.0347(4) Uani 1 1 d . .
H12E H 0.2103 0.1985 0.5230 0.042 Uiso 1 1 calc R U
C131 C 0.14792(10) -0.0430(2) 0.41443(14) 0.0380(5) Uani 1 1 d . .
C132 C 0.12195(13) -0.1287(3) 0.47644(17) 0.0518(6) Uani 1 1 d . .
H13A H 0.0863 -0.0958 0.5089 0.062 Uiso 1 1 calc R U
C133 C 0.14673(17) -0.2601(3) 0.4919(2) 0.0763(10) Uani 1 1 d . .
H13B H 0.1278 -0.3169 0.5340 0.092 Uiso 1 1 calc R U
C134 C 0.1984(2) -0.3074(3) 0.4464(3) 0.0951(15) Uani 1 1 d . .
H13C H 0.2150 -0.3983 0.4561 0.114 Uiso 1 1 calc R U
C135 C 0.22645(17) -0.2250(4) 0.3870(3) 0.0930(14) Uani 1 1 d . .
H13D H 0.2638 -0.2574 0.3575 0.112 Uiso 1 1 calc R U
C136 C 0.20078(12) -0.0935(3) 0.36936(19) 0.0616(8) Uani 1 1 d . .
H13E H 0.2196 -0.0386 0.3264 0.074 Uiso 1 1 calc R U
C211 C 0.33197(9) 0.4003(2) 0.20774(12) 0.0318(4) Uani 1 1 d . .
C212 C 0.30350(11) 0.5308(3) 0.19683(16) 0.0466(6) Uani 1 1 d . .
H21A H 0.2867 0.5780 0.2444 0.056 Uiso 1 1 calc R U
C213 C 0.29915(14) 0.5935(3) 0.11795(19) 0.0623(8) Uani 1 1 d . .
H21B H 0.2787 0.6817 0.1117 0.075 Uiso 1 1 calc R U
C214 C 0.32445(15) 0.5276(3) 0.04893(17) 0.0643(8) Uani 1 1 d . .
H21C H 0.3224 0.5712 -0.0048 0.077 Uiso 1 1 calc R U
C215 C 0.35269(14) 0.3991(3) 0.05761(14) 0.0560(7) Uani 1 1 d . .
H21D H 0.3700 0.3534 0.0098 0.067 Uiso 1 1 calc R U
C216 C 0.35606(11) 0.3355(2) 0.13667(13) 0.0403(5) Uani 1 1 d . .
H21E H 0.3752 0.2459 0.1419 0.048 Uiso 1 1 calc R U
C221 C 0.36292(10) 0.4437(2) 0.39601(12) 0.0323(4) Uani 1 1 d . .
C222 C 0.33399(11) 0.4435(2) 0.47467(13) 0.0415(5) Uani 1 1 d . .
H22A H 0.2991 0.3803 0.4852 0.050 Uiso 1 1 calc R U
C223 C 0.35487(14) 0.5333(3) 0.53801(16) 0.0557(7) Uani 1 1 d . .
H22B H 0.3339 0.5320 0.5911 0.067 Uiso 1 1 calc R U
C224 C 0.40533(15) 0.6235(3) 0.52449(17) 0.0582(7) Uani 1 1 d . .
H22C H 0.4198 0.6843 0.5683 0.070 Uiso 1 1 calc R U
C225 C 0.43537(15) 0.6269(3) 0.44760(19) 0.0647(8) Uani 1 1 d . .
H22D H 0.4706 0.6899 0.4383 0.078 Uiso 1 1 calc R U
C226 C 0.41412(13) 0.5379(3) 0.38352(16) 0.0517(6) Uani 1 1 d . .
H22E H 0.4348 0.5414 0.3303 0.062 Uiso 1 1 calc R U
C231 C 0.38993(10) 0.1614(2) 0.31416(12) 0.0307(4) Uani 1 1 d . .
C232 C 0.36810(12) 0.0340(2) 0.28211(15) 0.0459(5) Uani 1 1 d . .
H23A H 0.3238 0.0255 0.2613 0.055 Uiso 1 1 calc R U
C233 C 0.40978(14) -0.0806(3) 0.27992(18) 0.0565(7) Uani 1 1 d . .
H23B H 0.3938 -0.1661 0.2578 0.068 Uiso 1 1 calc R U
C234 C 0.47353(13) -0.0707(3) 0.30945(17) 0.0549(7) Uani 1 1 d . .
H23C H 0.5019 -0.1492 0.3082 0.066 Uiso 1 1 calc R U
C235 C 0.49658(12) 0.0525(3) 0.34088(19) 0.0581(7) Uani 1 1 d . .
H23D H 0.5411 0.0597 0.3610 0.070 Uiso 1 1 calc R U
C236 C 0.45527(11) 0.1669(2) 0.34348(16) 0.0444(5) Uani 1 1 d . .
H23E H 0.4721 0.2515 0.3659 0.053 Uiso 1 1 calc R U
H1 H 0.2021(10) 0.358(2) 0.2672(13) 0.025(5) Uiso 1 1 d . .
H2 H 0.1899(11) 0.377(2) 0.3678(15) 0.043(6) Uiso 1 1 d . .

loop_
_atom_site_aniso_label
_atom_site_aniso_U_11
_atom_site_aniso_U_22
_atom_site_aniso_U_33
_atom_site_aniso_U_23
_atom_site_aniso_U_13
_atom_site_aniso_U_12
Si1 0.0227(3) 0.0344(3) 0.0292(3) -0.0024(2) -0.0018(2) -0.0027(2)
Si2 0.0203(2) 0.0347(3) 0.0291(3) 0.0042(2) -0.00136(19) -0.0007(2)
O1 0.0348(8) 0.0671(11) 0.0324(8) -0.0044(7) 0.0003(6) -0.0216(7)
O2 0.0218(7) 0.0486(9) 0.0449(8) 0.0153(7) -0.0019(6) 0.0000(6)
C1 0.0241(9) 0.0363(11) 0.0373(11) 0.0053(9) 0.0003(8) 0.0029(8)
C111 0.0262(9) 0.0295(10) 0.0307(10) -0.0023(8) -0.0007(7) -0.0028(7)
C112 0.0363(11) 0.0350(11) 0.0564(14) 0.0087(10) -0.0115(10) -0.0090(9)
C113 0.0422(13) 0.0439(13) 0.0581(15) 0.0085(11) -0.0164(11) 0.0024(10)
C114 0.0290(11) 0.0531(14) 0.0508(13) -0.0041(11) -0.0113(9) -0.0035(10)
C115 0.0368(12) 0.0431(13) 0.0577(14) 0.0012(11) -0.0105(10) -0.0146(10)
C116 0.0333(10) 0.0308(10) 0.0436(12) 0.0019(9) -0.0073(9) -0.0059(8)
C121 0.0310(10) 0.0259(9) 0.0287(9) 0.0037(7) 0.0004(8) -0.0026(7)
C122 0.0397(11) 0.0382(11) 0.0368(11) 0.0025(9) -0.0011(9) 0.0073(9)
C123 0.0683(16) 0.0418(13) 0.0399(12) 0.0010(10) 0.0080(11) 0.0210(12)
C124 0.0833(18) 0.0335(12) 0.0296(11) -0.0023(9) -0.0047(11) 0.0042(12)
C125 0.0561(14) 0.0438(13) 0.0345(11) 0.0003(9) -0.0106(10) -0.0078(11)
C126 0.0345(11) 0.0347(11) 0.0347(11) 0.0001(8) -0.0047(8) -0.0014(8)
C131 0.0290(10) 0.0408(12) 0.0436(12) -0.0171(9) -0.0128(9) 0.0050(9)
C132 0.0574(15) 0.0409(13) 0.0566(15) 0.0036(11) -0.0113(12) 0.0111(11)
C133 0.091(2) 0.0412(15) 0.095(2) 0.0032(15) -0.0435(19) 0.0127(15)
C134 0.085(3) 0.0451(18) 0.152(4) -0.039(2) -0.069(3) 0.0264(18)
C135 0.0535(19) 0.086(3) 0.138(4) -0.070(3) -0.024(2) 0.0322(18)
C136 0.0358(13) 0.0690(18) 0.0797(19) -0.0376(15) -0.0047(12) 0.0097(12)
C211 0.0254(9) 0.0370(11) 0.0328(10) 0.0057(8) -0.0053(8) -0.0070(8)
C212 0.0438(13) 0.0464(13) 0.0495(13) 0.0098(11) -0.0018(10) 0.0023(10)
C213 0.0607(17) 0.0557(16) 0.0696(19) 0.0319(14) -0.0160(14) -0.0047(13)
C214 0.0747(19) 0.073(2) 0.0445(15) 0.0266(14) -0.0219(14) -0.0338(16)
C215 0.0716(18) 0.0665(18) 0.0298(12) 0.0029(11) -0.0025(11) -0.0327(14)
C216 0.0436(12) 0.0437(12) 0.0335(11) 0.0024(9) -0.0007(9) -0.0147(10)
C221 0.0295(10) 0.0339(10) 0.0335(10) 0.0021(8) -0.0021(8) 0.0073(8)
C222 0.0402(12) 0.0472(13) 0.0368(11) 0.0014(10) -0.0015(9) 0.0061(10)
C223 0.0633(17) 0.0655(17) 0.0381(13) -0.0101(12) -0.0005(12) 0.0122(14)
C224 0.0696(18) 0.0522(15) 0.0518(15) -0.0164(12) -0.0186(13) 0.0107(13)
C225 0.0663(18) 0.0557(17) 0.0717(19) -0.0061(14) -0.0085(15) -0.0197(14)
C226 0.0548(15) 0.0537(15) 0.0467(14) -0.0040(11) 0.0006(11) -0.0157(12)
C231 0.0298(10) 0.0340(11) 0.0285(10) 0.0048(8) 0.0016(8) -0.0005(8)
C232 0.0399(12) 0.0426(13) 0.0549(14) -0.0003(11) -0.0067(10) -0.0012(10)
C233 0.0642(17) 0.0333(12) 0.0720(18) -0.0038(12) 0.0023(14) 0.0041(11)
C234 0.0516(15) 0.0442(14) 0.0694(17) 0.0049(12) 0.0090(13) 0.0172(12)
C235 0.0344(13) 0.0572(16) 0.0824(19) 0.0000(14) -0.0047(12) 0.0120(11)
C236 0.0295(11) 0.0413(12) 0.0620(15) -0.0034(11) -0.0054(10) 0.0031(9)

loop_
_atom_type_symbol
_atom_type_description
_atom_type_scat_dispersion_real
_atom_type_scat_dispersion_imag
_atom_type_scat_source
C C 0.0033 0.0016 'International Tables Vol C Tables 4.2.6.8 and 6.1.1.4'
H H 0.0000 0.0000 'International Tables Vol C Tables 4.2.6.8 and 6.1.1.4'
O O 0.0106 0.0060 'International Tables Vol C Tables 4.2.6.8 and 6.1.1.4'
Si Si 0.0817 0.0704 'International Tables Vol C Tables 4.2.6.8 and 6.1.1.4'

loop_
_geom_angle_atom_site_label_1
_geom_angle_atom_site_label_2
_geom_angle_atom_site_label_3
_geom_angle
O1 Si1 C121 109.52(8)
O1 Si1 C131 109.51(10)
C121 Si1 C131 110.81(9)
O1 Si1 C111 104.50(8)
C121 Si1 C111 111.38(9)
C131 Si1 C111 110.92(9)
O2 Si2 C231 103.49(8)
O2 Si2 C221 109.75(9)
C231 Si2 C221 111.22(9)
O2 Si2 C211 111.18(8)
C231 Si2 C211 110.92(9)
C221 Si2 C211 110.12(9)
C1 O1 Si1 130.62(14)
C1 O2 Si2 127.58(13)
O1 C1 O2 109.19(17)
C116 C111 C112 117.08(17)
C116 C111 Si1 123.34(15)
C112 C111 Si1 119.58(14)
C113 C112 C111 121.6(2)
C114 C113 C112 120.0(2)
C113 C114 C115 119.90(19)
C114 C115 C116 119.8(2)
C111 C116 C115 121.5(2)
C122 C121 C126 117.39(18)
C122 C121 Si1 122.52(15)
C126 C121 Si1 120.08(15)
C123 C122 C121 121.3(2)
C124 C123 C122 120.0(2)
C125 C124 C123 119.8(2)
C124 C125 C126 120.5(2)
C125 C126 C121 121.0(2)
C136 C131 C132 117.5(2)
C136 C131 Si1 121.8(2)
C132 C131 Si1 120.78(17)
C133 C132 C131 121.8(3)
C134 C133 C132 119.5(4)
C133 C134 C135 120.4(3)
C134 C135 C136 120.6(3)
C131 C136 C135 120.2(3)
C216 C211 C212 117.3(2)
C216 C211 Si2 122.03(16)
C212 C211 Si2 120.64(17)
C213 C212 C211 121.5(2)
C214 C213 C212 119.9(3)
C215 C214 C213 120.0(2)
C214 C215 C216 120.0(3)
C211 C216 C215 121.3(2)
C222 C221 C226 117.2(2)
C222 C221 Si2 119.85(16)
C226 C221 Si2 122.88(17)
C223 C222 C221 121.5(2)
C224 C223 C222 120.2(2)
C223 C224 C225 120.2(2)
C224 C225 C226 119.8(3)
C225 C226 C221 121.1(2)
C236 C231 C232 116.34(19)
C236 C231 Si2 121.99(16)
C232 C231 Si2 121.64(15)
C233 C232 C231 121.5(2)
C234 C233 C232 120.2(2)
C233 C234 C235 119.8(2)
C234 C235 C236 120.3(2)
C235 C236 C231 121.9(2)

loop_
_geom_bond_atom_site_label_1
_geom_bond_atom_site_label_2
_geom_bond_distance
Si1 O1 1.6453(15)
Si1 C121 1.862(2)
Si1 C131 1.863(2)
Si1 C111 1.8638(19)
Si2 O2 1.6450(14)
Si2 C231 1.858(2)
Si2 C221 1.864(2)
Si2 C211 1.872(2)
O1 C1 1.376(2)
O2 C1 1.407(2)
C111 C116 1.387(3)
C111 C112 1.396(3)
C112 C113 1.381(3)
C113 C114 1.372(3)
C114 C115 1.378(3)
C115 C116 1.389(3)
C121 C122 1.392(3)
C121 C126 1.402(3)
C122 C123 1.388(3)
C123 C124 1.379(4)
C124 C125 1.371(4)
C125 C126 1.382(3)
C131 C136 1.387(3)
C131 C132 1.396(3)
C132 C133 1.384(4)
C133 C134 1.361(5)
C134 C135 1.366(6)
C135 C136 1.397(5)
C211 C216 1.387(3)
C211 C212 1.394(3)
C212 C213 1.390(3)
C213 C214 1.374(4)
C214 C215 1.371(4)
C215 C216 1.396(3)
C221 C222 1.389(3)
C221 C226 1.395(3)
C222 C223 1.385(3)
C223 C224 1.362(4)
C224 C225 1.375(4)
C225 C226 1.390(4)
C231 C236 1.390(3)
C231 C232 1.398(3)
C232 C233 1.391(3)
C233 C234 1.363(4)
C234 C235 1.366(4)
C235 C236 1.385(3)

loop_
_geom_torsion_atom_site_label_1
_geom_torsion_atom_site_label_2
_geom_torsion_atom_site_label_3
_geom_torsion_atom_site_label_4
_geom_torsion
C121 Si1 O1 C1 18.7(2)
C131 Si1 O1 C1 -103.01(19)
C111 Si1 O1 C1 138.11(18)
C231 Si2 O2 C1 -158.42(17)
C221 Si2 O2 C1 82.80(18)
C211 Si2 O2 C1 -39.3(2)
Si1 O1 C1 O2 85.7(2)
Si2 O2 C1 O1 154.12(14)
O1 Si1 C111 C116 135.16(17)
C121 Si1 C111 C116 -106.69(18)
C131 Si1 C111 C116 17.2(2)
O1 Si1 C111 C112 -44.81(19)
C121 Si1 C111 C112 73.33(19)
C131 Si1 C111 C112 -162.73(17)
C116 C111 C112 C113 -0.5(3)
Si1 C111 C112 C113 179.52(19)
C111 C112 C113 C114 0.7(4)
C112 C113 C114 C115 -0.2(4)
C113 C114 C115 C116 -0.5(4)
C112 C111 C116 C115 -0.2(3)
Si1 C111 C116 C115 179.80(17)
C114 C115 C116 C111 0.7(4)
O1 Si1 C121 C122 105.75(17)
C131 Si1 C121 C122 -133.33(17)
C111 Si1 C121 C122 -9.34(19)
O1 Si1 C121 C126 -72.94(17)
C131 Si1 C121 C126 47.98(18)
C111 Si1 C121 C126 171.98(15)
C126 C121 C122 C123 0.4(3)
Si1 C121 C122 C123 -178.35(17)
C121 C122 C123 C124 0.9(3)
C122 C123 C124 C125 -1.3(4)
C123 C124 C125 C126 0.5(4)
C124 C125 C126 C121 0.9(3)
C122 C121 C126 C125 -1.3(3)
Si1 C121 C126 C125 177.50(16)
O1 Si1 C131 C136 -1.9(2)
C121 Si1 C131 C136 -122.81(18)
C111 Si1 C131 C136 112.94(18)
O1 Si1 C131 C132 179.12(17)
C121 Si1 C131 C132 58.2(2)
C111 Si1 C131 C132 -66.06(19)
C136 C131 C132 C133 -1.2(3)
Si1 C131 C132 C133 177.9(2)
C131 C132 C133 C134 0.8(4)
C132 C133 C134 C135 1.3(5)
C133 C134 C135 C136 -2.9(5)
C132 C131 C136 C135 -0.5(3)
Si1 C131 C136 C135 -179.5(2)
C134 C135 C136 C131 2.5(4)
O2 Si2 C211 C216 -101.86(17)
C231 Si2 C211 C216 12.72(19)
C221 Si2 C211 C216 136.27(16)
O2 Si2 C211 C212 76.69(18)
C231 Si2 C211 C212 -168.73(16)
C221 Si2 C211 C212 -45.18(19)
C216 C211 C212 C213 0.2(3)
Si2 C211 C212 C213 -178.38(19)
C211 C212 C213 C214 -1.3(4)
C212 C213 C214 C215 1.4(4)
C213 C214 C215 C216 -0.3(4)
C212 C211 C216 C215 0.8(3)
Si2 C211 C216 C215 179.39(17)
C214 C215 C216 C211 -0.8(3)
O2 Si2 C221 C222 18.11(18)
C231 Si2 C221 C222 -95.80(17)
C211 Si2 C221 C222 140.82(16)
O2 Si2 C221 C226 -164.58(18)
C231 Si2 C221 C226 81.5(2)
C211 Si2 C221 C226 -41.9(2)
C226 C221 C222 C223 0.2(3)
Si2 C221 C222 C223 177.68(18)
C221 C222 C223 C224 -0.8(4)
C222 C223 C224 C225 0.7(4)
C223 C224 C225 C226 0.0(4)
C224 C225 C226 C221 -0.6(4)
C222 C221 C226 C225 0.5(4)
Si2 C221 C226 C225 -176.9(2)
O2 Si2 C231 C236 -142.82(18)
C221 Si2 C231 C236 -25.1(2)
C211 Si2 C231 C236 97.87(19)
O2 Si2 C231 C232 39.23(19)
C221 Si2 C231 C232 156.99(18)
C211 Si2 C231 C232 -80.09(19)
C236 C231 C232 C233 0.0(3)
Si2 C231 C232 C233 178.09(19)
C231 C232 C233 C234 0.1(4)
C232 C233 C234 C235 -0.3(4)
C233 C234 C235 C236 0.5(4)
C234 C235 C236 C231 -0.5(4)
C232 C231 C236 C235 0.2(3)
Si2 C231 C236 C235 -177.9(2)
